data_7045571
loop_
_publ_author_name
'Yao, Xu'
'Yan, Pengfei'
'An, Guanghui'
'Li, Yuxin'
'Li, Weizuo'
'Li, Guangming'

_publ_section_title
;
 Investigation of magneto-structural correlation based on a series of
 seven-coordinated \b-diketone Dy(iii) single-ion magnets with
 C<sub>2v</sub> and C<sub>3v</sub> local symmetry.
;
_journal_issue 11
_journal_name_full 'Dalton transactions (Cambridge, England : 2003)'
_journal_page_first 3976
_journal_page_last 3984
_journal_paper_doi 10.1039/c7dt04764a
_journal_volume 47
_journal_year 2018
_chemical_formula_moiety 'C34 H61 Dy O7, C7 H9 N'
_chemical_formula_sum 'C41 H70 Dy N O7'
_chemical_formula_weight 851.48
_space_group_crystal_system triclinic
_space_group_IT_number 2
_space_group_name_Hall '-P 1'
_space_group_name_H-M_alt 'P -1'
_symmetry_space_group_name_Hall '-P 1'
_symmetry_space_group_name_H-M 'P -1'
_atom_sites_solution_hydrogens mixed
_atom_sites_solution_primary dual
_audit_creation_date 2018-01-25
_audit_creation_method
;
Olex2 1.2
(compiled 2017.08.10 svn.r3458 for OlexSys, GUI svn.r5381)
;
_audit_update_record
;
2018-02-01 deposited with the CCDC.
2018-02-06 downloaded from the CCDC.
;
_cell_angle_alpha 89.779(5)
_cell_angle_beta 84.977(5)
_cell_angle_gamma 75.994(5)
_cell_formula_units_Z 2
_cell_length_a 10.671(5)
_cell_length_b 11.460(5)
_cell_length_c 19.755(5)
_cell_measurement_reflns_used 8064
_cell_measurement_temperature 293(2)
_cell_measurement_theta_max 29.4725
_cell_measurement_theta_min 3.5200
_cell_volume 2334.6(16)
_computing_data_collection
;
CrysAlisPro, Agilent Technologies,
Version 1.171.35.21 (release 20-01-2012 CrysAlis171 .NET)
(compiled Jan 23 2012,18:06:46)
;
_computing_molecular_graphics 'Olex2 (Dolomanov et al., 2009)'
_computing_publication_material 'Olex2 (Dolomanov et al., 2009)'
_computing_structure_refinement 'ShelXL (Sheldrick, 2015)'
_computing_structure_solution 'ShelXD (Sheldrick, 2008)'
_diffrn_ambient_temperature 293(2)
_diffrn_measured_fraction_theta_full 0.998
_diffrn_measured_fraction_theta_max 0.998
_diffrn_measurement_device_type MoK\a
_diffrn_measurement_method 'phi and omega scans'
_diffrn_radiation_monochromator graphite
_diffrn_radiation_type MoK\a
_diffrn_radiation_wavelength 0.71069
_diffrn_reflns_av_R_equivalents 0.0565
_diffrn_reflns_av_unetI/netI 0.0742
_diffrn_reflns_Laue_measured_fraction_full 0.998
_diffrn_reflns_Laue_measured_fraction_max 0.998
_diffrn_reflns_limit_h_max 13
_diffrn_reflns_limit_h_min -13
_diffrn_reflns_limit_k_max 14
_diffrn_reflns_limit_k_min -14
_diffrn_reflns_limit_l_max 25
_diffrn_reflns_limit_l_min -23
_diffrn_reflns_number 19858
_diffrn_reflns_point_group_measured_fraction_full 0.998
_diffrn_reflns_point_group_measured_fraction_max 0.998
_diffrn_reflns_theta_full 25.240
_diffrn_reflns_theta_max 27.500
_diffrn_reflns_theta_min 3.527
_exptl_absorpt_coefficient_mu 1.642
_exptl_absorpt_correction_T_max 0.744
_exptl_absorpt_correction_T_min 0.670
_exptl_absorpt_correction_type multi-scan
_exptl_absorpt_process_details
;
CrysAlisPro, Agilent Technologies,
Version 1.171.35.21 (release 20-01-2012 CrysAlis171 .NET)
(compiled Jan 23 2012,18:06:46)
Empirical absorption correction using spherical harmonics,
 implemented in SCALE3 ABSPACK scaling algorithm.
;
_exptl_crystal_colour colourless
_exptl_crystal_colour_primary colourless
_exptl_crystal_density_diffrn 1.211
_exptl_crystal_description block
_exptl_crystal_F_000 890
_exptl_crystal_size_max 0.25
_exptl_crystal_size_mid 0.21
_exptl_crystal_size_min 0.18
_refine_diff_density_max 0.850
_refine_diff_density_min -3.235
_refine_diff_density_rms 0.151
_refine_ls_extinction_method none
_refine_ls_goodness_of_fit_ref 1.047
_refine_ls_hydrogen_treatment mixed
_refine_ls_matrix_type full
_refine_ls_number_parameters 488
_refine_ls_number_reflns 10702
_refine_ls_number_restraints 141
_refine_ls_restrained_S_all 1.045
_refine_ls_R_factor_all 0.0627
_refine_ls_R_factor_gt 0.0520
_refine_ls_shift/su_max 0.001
_refine_ls_shift/su_mean 0.000
_refine_ls_structure_factor_coef Fsqd
_refine_ls_weighting_details 'w=1/[\s^2^(Fo^2^)+(0.0657P)^2^] where P=(Fo^2^+2Fc^2^)/3'
_refine_ls_weighting_scheme calc
_refine_ls_wR_factor_gt 0.1224
_refine_ls_wR_factor_ref 0.1314
_reflns_Friedel_coverage 0.000
_reflns_number_gt 9164
_reflns_number_total 10702
_reflns_threshold_expression 'I > 2\s(I)'
_cod_data_source_file c7dt04764a2.cif
_cod_data_source_block 1
_cod_depositor_comments 'Adding full bibliography for 7045571--7045574.cif.'
_cod_database_code 7045571
_shelx_shelxl_version_number 2016/6
_shelx_space_group_comment
;
The symmetry employed for this shelxl refinement is uniquely defined
by the following loop, which should always be used as a source of
symmetry information in preference to the above space-group names.
They are only intended as comments.
;
_olex2_refinement_description
;
1. Fixed Uiso
 At 1.2 times of:
  All C(H) groups
 At 1.5 times of:
  All C(H,H,H) groups
2. Restrained distances
 C19-C0AA \\sim C20-C19 \\sim C1AA-C19 \\sim C22-C19 \\sim C2AA-C19 \\sim
C21-C19
 with sigma of 0.02
3. Rigid bond restraints
 C20, C21, C22, C1AA, C0AA, C2AA
 with sigma for 1-2 distances of 0.01 and sigma for 1-3 distances of 0.01
4. Uiso/Uaniso restraints and constraints
C20 \\sim C21 \\sim C22 \\sim C1AA \\sim C0AA \\sim C2AA: within 3.8A with
sigma of 0.04 and sigma for terminal atoms of 0.08
5. Rigid body (RIGU) restrains
 C1AA, C20, C0AA, C21, C2AA, C22, C19
 with sigma for 1-2 distances of 0.004 and sigma for 1-3 distances of 0.004
6. Others
 Fixed Sof: C20(0.5) H20A(0.5) H20B(0.5) H20C(0.5) C21(0.5) H21A(0.5)
 H21B(0.5) H21C(0.5) C22(0.5) H22A(0.5) H22B(0.5) H22C(0.5) C1AA(0.5) H1AA(0.5)
 H1AB(0.5) H1AC(0.5) C0AA(0.5) H0AA(0.5) H0AB(0.5) H0AC(0.5) C2AA(0.5)
 H2AA(0.5) H2AB(0.5) H2AC(0.5)
7.a Me refined with riding coordinates:
 C1(H1A,H1B,H1C), C2(H2A,H2B,H2C), C3(H3A,H3B,H3C), C9(H9A,H9B,H9C), C10(H10A,
 H10B,H10C), C11(H11A,H11B,H11C), C12(H12A,H12B,H12C), C13(H13A,H13B,H13C),
 C14(H14A,H14B,H14C), C23(H23A,H23B,H23C), C24(H24A,H24B,H24C), C25(H25A,H25B,
 H25C), C31(H31A,H31B,H31C), C32(H32A,H32B,H32C), C33(H33A,H33B,H33C), C34(H34A,
 H34B,H34C), C37(H37A,H37B,H37C), C38(H38A,H38B,H38C)
7.b Aromatic/amide H refined with riding coordinates:
 C6(H6), C17(H17), C28(H28), C39(H39), C40(H40), C41(H41)
7.c Idealised Me refined as rotating group:
 C20(H20A,H20B,H20C), C21(H21A,H21B,H21C), C22(H22A,H22B,H22C), C1AA(H1AA,H1AB,
 H1AC), C0AA(H0AA,H0AB,H0AC), C2AA(H2AA,H2AB,H2AC)
;
_olex2_submission_special_instructions 'No special instructions were received'

loop_
_space_group_symop_operation_xyz
'x, y, z'
'-x, -y, -z'

loop_
_atom_site_label
_atom_site_type_symbol
_atom_site_fract_x
_atom_site_fract_y
_atom_site_fract_z
_atom_site_U_iso_or_equiv
_atom_site_adp_type
_atom_site_occupancy
_atom_site_site_symmetry_order
_atom_site_calc_flag
_atom_site_refinement_flags_posn
_atom_site_refinement_flags_adp
_atom_site_refinement_flags_occupancy
_atom_site_disorder_assembly
_atom_site_disorder_group
C1 C 0.2794(9) 0.6727(11) 0.1277(7) 0.182(7) Uani 1 1 d . . . . .
H1A H 0.319298 0.736656 0.137314 0.273 Uiso 1 1 calc R . . . .
H1B H 0.314089 0.637443 0.083942 0.273 Uiso 1 1 calc R . . . .
H1C H 0.187435 0.704044 0.127700 0.273 Uiso 1 1 calc R . . . .
C2 C 0.2509(9) 0.4760(9) 0.1722(9) 0.217(9) Uani 1 1 d . . . . .
H2A H 0.273093 0.420842 0.208446 0.326 Uiso 1 1 calc R . . . .
H2B H 0.158299 0.502991 0.173204 0.326 Uiso 1 1 calc R . . . .
H2C H 0.284953 0.436391 0.129446 0.326 Uiso 1 1 calc R . . . .
C3 C 0.2440(8) 0.6439(12) 0.2476(6) 0.160(5) Uani 1 1 d . . . . .
H3A H 0.278820 0.712286 0.254383 0.240 Uiso 1 1 calc R . . . .
H3B H 0.151876 0.670116 0.245576 0.240 Uiso 1 1 calc R . . . .
H3C H 0.262189 0.589676 0.284590 0.240 Uiso 1 1 calc R . . . .
C4 C 0.3064(5) 0.5793(6) 0.1807(4) 0.0661(16) Uani 1 1 d . . . . .
C5 C 0.4517(5) 0.5297(4) 0.1895(3) 0.0472(11) Uani 1 1 d . . . . .
C6 C 0.5458(5) 0.5651(5) 0.1468(3) 0.0561(13) Uani 1 1 d . . . . .
H6 H 0.518400 0.616484 0.111630 0.067 Uiso 1 1 calc R . . . .
C7 C 0.6783(5) 0.5287(5) 0.1533(3) 0.0490(12) Uani 1 1 d . . . . .
C8 C 0.7762(6) 0.5693(6) 0.1025(3) 0.0719(18) Uani 1 1 d . . . . .
C9 C 0.7179(10) 0.6543(9) 0.0496(5) 0.130(4) Uani 1 1 d . . . . .
H9A H 0.664108 0.617811 0.024303 0.195 Uiso 1 1 calc R . . . .
H9B H 0.666321 0.727140 0.071249 0.195 Uiso 1 1 calc R . . . .
H9C H 0.785751 0.672462 0.019351 0.195 Uiso 1 1 calc R . . . .
C10 C 0.8626(13) 0.4574(10) 0.0702(6) 0.192(7) Uani 1 1 d . . . . .
H10A H 0.812682 0.417234 0.044482 0.289 Uiso 1 1 calc R . . . .
H10B H 0.929817 0.478018 0.040496 0.289 Uiso 1 1 calc R . . . .
H10C H 0.900823 0.405114 0.104841 0.289 Uiso 1 1 calc R . . . .
C11 C 0.8593(10) 0.6269(13) 0.1413(5) 0.154(5) Uani 1 1 d . . . . .
H11A H 0.807329 0.699491 0.163033 0.231 Uiso 1 1 calc R . . . .
H11B H 0.897539 0.572656 0.175192 0.231 Uiso 1 1 calc R . . . .
H11C H 0.926533 0.645559 0.110847 0.231 Uiso 1 1 calc R . . . .
C12 C 0.5632(19) 0.2144(11) 0.0607(8) 0.270(12) Uani 1 1 d . . . . .
H12A H 0.625287 0.254565 0.039602 0.406 Uiso 1 1 calc R . . . .
H12B H 0.514943 0.190760 0.026644 0.406 Uiso 1 1 calc R . . . .
H12C H 0.504946 0.268019 0.093101 0.406 Uiso 1 1 calc R . . . .
C13 C 0.7116(13) 0.0167(16) 0.0473(8) 0.250(10) Uani 1 1 d . . . . .
H13A H 0.753697 -0.051041 0.072616 0.375 Uiso 1 1 calc R . . . .
H13B H 0.658351 -0.008563 0.016438 0.375 Uiso 1 1 calc R . . . .
H13C H 0.775853 0.049514 0.022199 0.375 Uiso 1 1 calc R . . . .
C14 C 0.5309(14) 0.0519(17) 0.1260(6) 0.233(9) Uani 1 1 d . . . . .
H14A H 0.572218 -0.018697 0.149356 0.350 Uiso 1 1 calc R . . . .
H14B H 0.472944 0.107005 0.157840 0.350 Uiso 1 1 calc R . . . .
H14C H 0.482941 0.029746 0.091383 0.350 Uiso 1 1 calc R . . . .
C15 C 0.6298(7) 0.1097(6) 0.0948(3) 0.0707(17) Uani 1 1 d . . . . .
C16 C 0.7014(6) 0.1503(5) 0.1500(3) 0.0499(12) Uani 1 1 d . . . . .
C17 C 0.8371(6) 0.1271(5) 0.1443(3) 0.0606(14) Uani 1 1 d . . . . .
H17 H 0.881805 0.086182 0.105546 0.073 Uiso 1 1 calc R . . . .
C18 C 0.9093(5) 0.1606(5) 0.1923(3) 0.0530(13) Uani 1 1 d . . . . .
C19 C 1.0579(6) 0.1206(6) 0.1845(4) 0.0791(18) Uani 1 1 d D U . . .
C20 C 1.110(3) 0.230(2) 0.1930(16) 0.133(9) Uani 0.5 1 d D U P A 1
H20A H 1.084507 0.285245 0.157224 0.199 Uiso 0.5 1 calc GR . P A 1
H20B H 1.203277 0.206187 0.190922 0.199 Uiso 0.5 1 calc GR . P A 1
H20C H 1.076662 0.268263 0.236133 0.199 Uiso 0.5 1 calc GR . P A 1
C21 C 1.0965(18) 0.0426(16) 0.2479(8) 0.094(5) Uani 0.5 1 d D U P A 1
H21A H 1.058454 0.087769 0.288580 0.141 Uiso 0.5 1 calc GR . P A 1
H21B H 1.189135 0.021319 0.248169 0.141 Uiso 0.5 1 calc GR . P A 1
H21C H 1.065470 -0.029170 0.246018 0.141 Uiso 0.5 1 calc GR . P A 1
C22 C 1.1118(15) 0.028(2) 0.1276(11) 0.135(7) Uani 0.5 1 d D U P A 1
H22A H 1.047343 -0.014171 0.118583 0.202 Uiso 0.5 1 calc GR . P A 1
H22B H 1.187505 -0.028152 0.140971 0.202 Uiso 0.5 1 calc GR . P A 1
H22C H 1.134541 0.068099 0.087228 0.202 Uiso 0.5 1 calc GR . P A 1
C23 C 0.2585(6) 0.3344(7) 0.4161(6) 0.119(4) Uani 1 1 d . . . . .
H23A H 0.272007 0.392395 0.447842 0.179 Uiso 1 1 calc R . . . .
H23B H 0.269674 0.362554 0.370653 0.179 Uiso 1 1 calc R . . . .
H23C H 0.172254 0.323419 0.424912 0.179 Uiso 1 1 calc R . . . .
C24 C 0.3362(7) 0.1223(7) 0.3738(4) 0.087(2) Uani 1 1 d . . . . .
H24A H 0.398461 0.047593 0.379217 0.130 Uiso 1 1 calc R . . . .
H24B H 0.250208 0.110573 0.382488 0.130 Uiso 1 1 calc R . . . .
H24C H 0.347627 0.149708 0.328230 0.130 Uiso 1 1 calc R . . . .
C25 C 0.3396(7) 0.1681(7) 0.4955(3) 0.084(2) Uani 1 1 d . . . . .
H25A H 0.401914 0.092958 0.499449 0.126 Uiso 1 1 calc R . . . .
H25B H 0.352932 0.225205 0.527896 0.126 Uiso 1 1 calc R . . . .
H25C H 0.253631 0.156274 0.504346 0.126 Uiso 1 1 calc R . . . .
C26 C 0.3558(5) 0.2157(4) 0.4237(3) 0.0469(11) Uani 1 1 d . . . . .
C27 C 0.4915(4) 0.2369(4) 0.4036(2) 0.0372(9) Uani 1 1 d . . . . .
C28 C 0.5871(4) 0.2164(4) 0.4484(2) 0.0406(10) Uani 1 1 d . . . . .
H28 H 0.569090 0.187166 0.491225 0.049 Uiso 1 1 calc R . . . .
C29 C 0.7094(4) 0.2378(4) 0.4320(2) 0.0369(9) Uani 1 1 d . . . . .
C30 C 0.8136(5) 0.2154(4) 0.4825(3) 0.0472(11) Uani 1 1 d . . . . .
C31 C 0.8399(10) 0.3364(7) 0.4991(5) 0.118(4) Uani 1 1 d . . . . .
H31A H 0.862745 0.373651 0.457767 0.177 Uiso 1 1 calc R . . . .
H31B H 0.763469 0.387268 0.522315 0.177 Uiso 1 1 calc R . . . .
H31C H 0.910011 0.324552 0.527688 0.177 Uiso 1 1 calc R . . . .
C32 C 0.9370(6) 0.1359(8) 0.4466(4) 0.100(3) Uani 1 1 d . . . . .
H32A H 0.960502 0.173503 0.405505 0.150 Uiso 1 1 calc R . . . .
H32B H 1.005938 0.125122 0.475886 0.150 Uiso 1 1 calc R . . . .
H32C H 0.922133 0.059027 0.435786 0.150 Uiso 1 1 calc R . . . .
C33 C 0.7772(7) 0.1551(7) 0.5475(3) 0.081(2) Uani 1 1 d . . . . .
H33A H 0.760834 0.078903 0.536464 0.122 Uiso 1 1 calc R . . . .
H33B H 0.847149 0.142732 0.576224 0.122 Uiso 1 1 calc R . . . .
H33C H 0.700607 0.205448 0.570851 0.122 Uiso 1 1 calc R . . . .
C34 C 0.5499(8) 0.5488(6) 0.4004(4) 0.089(2) Uani 1 1 d . . . . .
H34A H 0.553888 0.625759 0.417845 0.134 Uiso 1 1 calc R . . . .
H34B H 0.462601 0.551356 0.390819 0.134 Uiso 1 1 calc R . . . .
H34C H 0.576544 0.488358 0.433424 0.134 Uiso 1 1 calc R . . . .
C35 C 0.6383(6) 0.8271(5) 0.2999(3) 0.0628(15) Uani 1 1 d . . . . .
C36 C 0.8360(7) 0.7231(6) 0.3343(3) 0.0695(17) Uani 1 1 d . . . . .
C37 C 0.5078(7) 0.8213(7) 0.2820(5) 0.090(2) Uani 1 1 d . . . . .
H37A H 0.460953 0.899632 0.269317 0.135 Uiso 1 1 calc R . . . .
H37B H 0.516602 0.765840 0.244521 0.135 Uiso 1 1 calc R . . . .
H37C H 0.461407 0.794540 0.320402 0.135 Uiso 1 1 calc R . . . .
C38 C 0.9173(8) 0.6047(7) 0.3554(5) 0.102(3) Uani 1 1 d . . . . .
H38A H 1.000739 0.614408 0.365248 0.154 Uiso 1 1 calc R . . . .
H38B H 0.875139 0.577614 0.395232 0.154 Uiso 1 1 calc R . . . .
H38C H 0.927936 0.546493 0.319230 0.154 Uiso 1 1 calc R . . . .
C39 C 0.6767(8) 0.9341(6) 0.2971(4) 0.080(2) Uani 1 1 d . . . . .
H39 H 0.621328 1.004936 0.284257 0.097 Uiso 1 1 calc R . . . .
C40 C 0.7999(9) 0.9322(7) 0.3142(4) 0.091(2) Uani 1 1 d . . . . .
H40 H 0.827907 1.002987 0.313216 0.109 Uiso 1 1 calc R . . . .
C41 C 0.8808(8) 0.8281(8) 0.3324(4) 0.086(2) Uani 1 1 d . . . . .
H41 H 0.964132 0.826800 0.343261 0.103 Uiso 1 1 calc R . . . .
Dy1 Dy 0.65860(2) 0.33979(2) 0.27666(2) 0.03501(8) Uani 1 1 d . . . . .
O1 O 0.4754(3) 0.4571(3) 0.23668(19) 0.0520(9) Uani 1 1 d . . . . .
O2 O 0.7272(3) 0.4608(3) 0.19841(19) 0.0561(10) Uani 1 1 d . . . . .
O3 O 0.6314(4) 0.2076(3) 0.1987(2) 0.0559(9) Uani 1 1 d . . . . .
O4 O 0.8597(3) 0.2227(3) 0.2436(2) 0.0527(9) Uani 1 1 d . . . . .
O5 O 0.7450(3) 0.2769(3) 0.37561(17) 0.0472(8) Uani 1 1 d . . . . .
O6 O 0.5061(3) 0.2743(3) 0.34428(18) 0.0473(8) Uani 1 1 d . . . . .
O7 O 0.6311(5) 0.5216(4) 0.3416(2) 0.0619(11) Uani 1 1 d . . . . .
N1 N 0.7156(5) 0.7242(4) 0.3187(2) 0.0595(12) Uani 1 1 d . . . . .
H7 H 0.651(9) 0.581(8) 0.327(5) 0.12(3) Uiso 1 1 d . . . . .
C1AA C 1.1061(17) 0.151(3) 0.1126(9) 0.146(7) Uani 0.5 1 d D U P A 2
H1AA H 1.073373 0.107877 0.079675 0.220 Uiso 0.5 1 calc GR . P A 2
H1AB H 1.199189 0.129496 0.107508 0.220 Uiso 0.5 1 calc GR . P A 2
H1AC H 1.075884 0.236245 0.105752 0.220 Uiso 0.5 1 calc GR . P A 2
C0AA C 1.109(3) 0.206(3) 0.2285(15) 0.141(9) Uani 0.5 1 d D U P A 2
H0AA H 1.091571 0.284332 0.209173 0.212 Uiso 0.5 1 calc GR . P A 2
H0AB H 1.200588 0.175770 0.230390 0.212 Uiso 0.5 1 calc GR . P A 2
H0AC H 1.066176 0.210337 0.273654 0.212 Uiso 0.5 1 calc GR . P A 2
C2AA C 1.106(3) -0.0036(18) 0.2118(17) 0.170(10) Uani 0.5 1 d D U P A 2
H2AA H 1.161557 -0.054167 0.177021 0.256 Uiso 0.5 1 calc GR . P A 2
H2AB H 1.034067 -0.036855 0.225728 0.256 Uiso 0.5 1 calc GR . P A 2
H2AC H 1.154646 0.001063 0.250127 0.256 Uiso 0.5 1 calc GR . P A 2

loop_
_atom_site_aniso_label
_atom_site_aniso_U_11
_atom_site_aniso_U_22
_atom_site_aniso_U_33
_atom_site_aniso_U_23
_atom_site_aniso_U_13
_atom_site_aniso_U_12
C1 0.080(6) 0.222(12) 0.232(15) 0.143(12) -0.059(8) 0.000(7)
C2 0.084(6) 0.107(7) 0.48(3) -0.012(11) -0.133(12) -0.020(5)
C3 0.060(5) 0.240(13) 0.138(10) -0.009(10) 0.012(6) 0.037(6)
C4 0.043(3) 0.075(4) 0.077(4) 0.018(3) -0.016(3) -0.004(3)
C5 0.041(3) 0.052(3) 0.047(3) 0.005(2) -0.009(2) -0.007(2)
C6 0.056(3) 0.064(3) 0.047(3) 0.017(3) -0.007(3) -0.010(3)
C7 0.053(3) 0.056(3) 0.033(2) 0.011(2) 0.005(2) -0.007(2)
C8 0.063(4) 0.089(4) 0.060(4) 0.034(3) 0.010(3) -0.017(3)
C9 0.137(8) 0.174(9) 0.090(7) 0.080(7) -0.013(6) -0.061(7)
C10 0.230(14) 0.131(9) 0.161(11) 0.022(8) 0.154(11) 0.003(9)
C11 0.125(8) 0.278(15) 0.107(8) 0.067(9) -0.019(7) -0.137(10)
C12 0.47(3) 0.145(10) 0.227(17) 0.034(11) -0.28(2) -0.046(14)
C13 0.164(12) 0.36(2) 0.215(16) -0.228(17) -0.022(12) -0.026(13)
C14 0.213(14) 0.45(3) 0.114(9) -0.088(14) -0.001(10) -0.242(18)
C15 0.083(4) 0.084(4) 0.046(3) -0.018(3) -0.013(3) -0.017(4)
C16 0.065(3) 0.050(3) 0.033(3) -0.007(2) -0.002(2) -0.012(2)
C17 0.062(3) 0.068(3) 0.045(3) -0.020(3) 0.012(3) -0.007(3)
C18 0.047(3) 0.053(3) 0.055(3) -0.004(2) 0.008(3) -0.008(2)
C19 0.046(3) 0.099(4) 0.081(5) -0.015(4) 0.014(3) -0.002(3)
C20 0.066(11) 0.112(11) 0.22(2) 0.005(12) 0.036(17) -0.033(10)
C21 0.038(7) 0.115(12) 0.109(10) -0.004(8) -0.003(8) 0.017(8)
C22 0.052(8) 0.202(16) 0.110(11) -0.083(12) 0.019(9) 0.041(11)
C23 0.045(4) 0.087(5) 0.212(12) 0.034(6) 0.021(5) -0.003(3)
C24 0.087(5) 0.127(6) 0.071(5) -0.019(4) 0.003(4) -0.075(5)
C25 0.078(4) 0.133(6) 0.055(4) 0.004(4) 0.015(4) -0.059(5)
C26 0.042(3) 0.056(3) 0.045(3) -0.003(2) 0.004(2) -0.020(2)
C27 0.040(2) 0.038(2) 0.034(2) -0.0019(18) 0.003(2) -0.0127(18)
C28 0.045(3) 0.050(3) 0.030(2) 0.0075(19) 0.000(2) -0.019(2)
C29 0.040(2) 0.035(2) 0.034(2) 0.0020(18) -0.003(2) -0.0062(17)
C30 0.050(3) 0.053(3) 0.041(3) 0.011(2) -0.015(2) -0.015(2)
C31 0.169(9) 0.094(5) 0.124(8) 0.028(5) -0.102(7) -0.062(6)
C32 0.048(4) 0.157(7) 0.077(5) 0.036(5) -0.012(4) 0.011(4)
C33 0.074(4) 0.123(6) 0.048(4) 0.035(4) -0.020(3) -0.023(4)
C34 0.127(7) 0.053(4) 0.080(5) -0.027(3) 0.040(5) -0.024(4)
C35 0.082(4) 0.052(3) 0.056(3) -0.004(3) 0.009(3) -0.023(3)
C36 0.082(5) 0.078(4) 0.052(4) -0.002(3) 0.001(3) -0.030(4)
C37 0.091(5) 0.073(4) 0.107(7) 0.000(4) -0.016(5) -0.019(4)
C38 0.089(6) 0.111(6) 0.109(7) 0.023(5) -0.014(5) -0.025(5)
C39 0.110(6) 0.061(4) 0.075(5) 0.002(3) 0.001(4) -0.034(4)
C40 0.120(7) 0.080(5) 0.088(6) 0.004(4) 0.005(5) -0.061(5)
C41 0.087(5) 0.106(6) 0.080(5) 0.006(5) -0.008(4) -0.051(5)
Dy1 0.03483(13) 0.04042(13) 0.02823(12) 0.00176(8) 0.00067(9) -0.00739(8)
O1 0.0398(18) 0.060(2) 0.054(2) 0.0202(18) -0.0034(17) -0.0083(15)
O2 0.0400(18) 0.076(2) 0.049(2) 0.0289(19) 0.0019(17) -0.0093(17)
O3 0.048(2) 0.071(2) 0.048(2) -0.0173(19) -0.0013(18) -0.0134(18)
O4 0.0400(18) 0.061(2) 0.051(2) -0.0117(18) -0.0025(17) -0.0013(16)
O5 0.0399(17) 0.065(2) 0.0407(19) 0.0180(16) -0.0061(16) -0.0202(16)
O6 0.0392(17) 0.070(2) 0.0396(19) 0.0100(17) -0.0065(16) -0.0245(16)
O7 0.085(3) 0.044(2) 0.056(2) -0.0072(18) 0.009(2) -0.021(2)
N1 0.075(3) 0.056(3) 0.051(3) -0.004(2) 0.005(3) -0.025(2)
C1AA 0.051(9) 0.25(2) 0.121(11) 0.015(13) 0.039(9) -0.016(13)
C0AA 0.047(10) 0.197(18) 0.18(2) -0.052(17) 0.000(15) -0.043(13)
C2AA 0.078(13) 0.133(12) 0.27(3) 0.039(15) 0.01(2) 0.026(12)

loop_
_atom_type_symbol
_atom_type_description
_atom_type_scat_dispersion_real
_atom_type_scat_dispersion_imag
_atom_type_scat_source
C C 0.0033 0.0016 'International Tables Vol C Tables 4.2.6.8 and 6.1.1.4'
H H 0.0000 0.0000 'International Tables Vol C Tables 4.2.6.8 and 6.1.1.4'
Dy Dy -0.1892 4.4098 'International Tables Vol C Tables 4.2.6.8 and 6.1.1.4'
N N 0.0061 0.0033 'International Tables Vol C Tables 4.2.6.8 and 6.1.1.4'
O O 0.0106 0.0060 'International Tables Vol C Tables 4.2.6.8 and 6.1.1.4'

loop_
_geom_angle_atom_site_label_1
_geom_angle_atom_site_label_2
_geom_angle_atom_site_label_3
_geom_angle
H1A C1 H1B 109.5
H1A C1 H1C 109.5
H1B C1 H1C 109.5
C4 C1 H1A 109.5
C4 C1 H1B 109.5
C4 C1 H1C 109.5
H2A C2 H2B 109.5
H2A C2 H2C 109.5
H2B C2 H2C 109.5
C4 C2 H2A 109.5
C4 C2 H2B 109.5
C4 C2 H2C 109.5
H3A C3 H3B 109.5
H3A C3 H3C 109.5
H3B C3 H3C 109.5
C4 C3 H3A 109.5
C4 C3 H3B 109.5
C4 C3 H3C 109.5
C1 C4 C3 105.0(8)
C1 C4 C5 114.1(6)
C2 C4 C1 115.3(9)
C2 C4 C3 107.8(10)
C2 C4 C5 107.3(5)
C3 C4 C5 106.9(6)
C6 C5 C4 120.8(5)
O1 C5 C4 114.8(5)
O1 C5 C6 124.4(5)
C5 C6 H6 117.9
C5 C6 C7 124.3(5)
C7 C6 H6 117.9
C6 C7 C8 120.9(5)
O2 C7 C6 124.1(5)
O2 C7 C8 115.0(5)
C9 C8 C7 115.2(6)
C10 C8 C7 106.5(6)
C10 C8 C9 110.8(8)
C11 C8 C7 108.3(6)
C11 C8 C9 108.9(7)
C11 C8 C10 106.7(9)
C8 C9 H9A 109.5
C8 C9 H9B 109.5
C8 C9 H9C 109.5
H9A C9 H9B 109.5
H9A C9 H9C 109.5
H9B C9 H9C 109.5
C8 C10 H10A 109.5
C8 C10 H10B 109.5
C8 C10 H10C 109.5
H10A C10 H10B 109.5
H10A C10 H10C 109.5
H10B C10 H10C 109.5
C8 C11 H11A 109.5
C8 C11 H11B 109.5
C8 C11 H11C 109.5
H11A C11 H11B 109.5
H11A C11 H11C 109.5
H11B C11 H11C 109.5
H12A C12 H12B 109.5
H12A C12 H12C 109.5
H12B C12 H12C 109.5
C15 C12 H12A 109.5
C15 C12 H12B 109.5
C15 C12 H12C 109.5
H13A C13 H13B 109.5
H13A C13 H13C 109.5
H13B C13 H13C 109.5
C15 C13 H13A 109.5
C15 C13 H13B 109.5
C15 C13 H13C 109.5
H14A C14 H14B 109.5
H14A C14 H14C 109.5
H14B C14 H14C 109.5
C15 C14 H14A 109.5
C15 C14 H14B 109.5
C15 C14 H14C 109.5
C12 C15 C13 112.8(11)
C12 C15 C14 107.3(12)
C12 C15 C16 108.3(7)
C13 C15 C16 114.5(7)
C14 C15 C13 104.1(10)
C14 C15 C16 109.5(6)
C17 C16 C15 121.2(5)
O3 C16 C15 115.5(5)
O3 C16 C17 123.2(5)
C16 C17 H17 117.7
C18 C17 C16 124.7(5)
C18 C17 H17 117.7
C17 C18 C19 120.6(5)
O4 C18 C17 123.1(5)
O4 C18 C19 116.2(5)
C18 C19 C21 105.7(8)
C18 C19 C1AA 108.5(8)
C20 C19 C18 108.2(14)
C20 C19 C21 104.9(15)
C20 C19 C22 122.0(16)
C22 C19 C18 113.7(8)
C22 C19 C21 100.5(13)
C0AA C19 C18 107.5(13)
C0AA C19 C1AA 101.7(16)
C2AA C19 C18 111.7(12)
C2AA C19 C1AA 120.3(16)
C2AA C19 C0AA 106.1(19)
C19 C20 H20A 109.5
C19 C20 H20B 109.5
C19 C20 H20C 109.5
H20A C20 H20B 109.5
H20A C20 H20C 109.5
H20B C20 H20C 109.5
C19 C21 H21A 109.5
C19 C21 H21B 109.5
C19 C21 H21C 109.5
H21A C21 H21B 109.5
H21A C21 H21C 109.5
H21B C21 H21C 109.5
C19 C22 H22A 109.5
C19 C22 H22B 109.5
C19 C22 H22C 109.5
H22A C22 H22B 109.5
H22A C22 H22C 109.5
H22B C22 H22C 109.5
H23A C23 H23B 109.5
H23A C23 H23C 109.5
H23B C23 H23C 109.5
C26 C23 H23A 109.5
C26 C23 H23B 109.5
C26 C23 H23C 109.5
H24A C24 H24B 109.5
H24A C24 H24C 109.5
H24B C24 H24C 109.5
C26 C24 H24A 109.5
C26 C24 H24B 109.5
C26 C24 H24C 109.5
H25A C25 H25B 109.5
H25A C25 H25C 109.5
H25B C25 H25C 109.5
C26 C25 H25A 109.5
C26 C25 H25B 109.5
C26 C25 H25C 109.5
C23 C26 C24 110.4(6)
C23 C26 C25 110.6(6)
C23 C26 C27 107.0(4)
C24 C26 C25 108.0(5)
C24 C26 C27 106.7(4)
C25 C26 C27 114.1(5)
C28 C27 C26 121.6(4)
O6 C27 C26 114.4(4)
O6 C27 C28 123.9(4)
C27 C28 H28 118.7
C27 C28 C29 122.7(4)
C29 C28 H28 118.7
C28 C29 C30 121.9(4)
O5 C29 C28 124.3(4)
O5 C29 C30 113.8(4)
C31 C30 C29 107.4(4)
C31 C30 C32 108.4(6)
C32 C30 C29 107.5(5)
C33 C30 C29 114.1(4)
C33 C30 C31 110.2(6)
C33 C30 C32 109.1(5)
C30 C31 H31A 109.5
C30 C31 H31B 109.5
C30 C31 H31C 109.5
H31A C31 H31B 109.5
H31A C31 H31C 109.5
H31B C31 H31C 109.5
C30 C32 H32A 109.5
C30 C32 H32B 109.5
C30 C32 H32C 109.5
H32A C32 H32B 109.5
H32A C32 H32C 109.5
H32B C32 H32C 109.5
C30 C33 H33A 109.5
C30 C33 H33B 109.5
C30 C33 H33C 109.5
H33A C33 H33B 109.5
H33A C33 H33C 109.5
H33B C33 H33C 109.5
H34A C34 H34B 109.5
H34A C34 H34C 109.5
H34B C34 H34C 109.5
O7 C34 H34A 109.5
O7 C34 H34B 109.5
O7 C34 H34C 109.5
C39 C35 C37 121.1(6)
N1 C35 C37 116.5(5)
N1 C35 C39 122.4(6)
C41 C36 C38 122.3(7)
N1 C36 C38 116.6(6)
N1 C36 C41 121.1(7)
C35 C37 H37A 109.5
C35 C37 H37B 109.5
C35 C37 H37C 109.5
H37A C37 H37B 109.5
H37A C37 H37C 109.5
H37B C37 H37C 109.5
C36 C38 H38A 109.5
C36 C38 H38B 109.5
C36 C38 H38C 109.5
H38A C38 H38B 109.5
H38A C38 H38C 109.5
H38B C38 H38C 109.5
C35 C39 H39 121.1
C40 C39 C35 117.7(7)
C40 C39 H39 121.1
C39 C40 H40 119.6
C41 C40 C39 120.9(6)
C41 C40 H40 119.6
C36 C41 H41 120.7
C40 C41 C36 118.6(7)
C40 C41 H41 120.7
O1 Dy1 O7 78.60(15)
O2 Dy1 O1 73.89(12)
O2 Dy1 O4 80.25(14)
O2 Dy1 O5 127.72(12)
O2 Dy1 O6 154.49(13)
O2 Dy1 O7 78.50(15)
O3 Dy1 O1 82.74(14)
O3 Dy1 O2 94.03(15)
O3 Dy1 O4 73.46(13)
O3 Dy1 O5 121.25(14)
O3 Dy1 O6 85.72(14)
O3 Dy1 O7 161.18(16)
O4 Dy1 O1 143.30(14)
O4 Dy1 O7 121.35(14)
O5 Dy1 O1 141.22(14)
O5 Dy1 O4 75.46(13)
O5 Dy1 O6 72.15(11)
O5 Dy1 O7 76.04(14)
O6 Dy1 O1 80.80(12)
O6 Dy1 O4 123.64(13)
O6 Dy1 O7 93.67(14)
C5 O1 Dy1 135.6(3)
C7 O2 Dy1 136.4(3)
C16 O3 Dy1 134.4(4)
C18 O4 Dy1 134.8(4)
C29 O5 Dy1 138.1(3)
C27 O6 Dy1 138.6(3)
C34 O7 Dy1 123.5(4)
C34 O7 H7 110(7)
Dy1 O7 H7 124(7)
C35 N1 C36 119.4(5)
C19 C1AA H1AA 109.5
C19 C1AA H1AB 109.5
C19 C1AA H1AC 109.5
H1AA C1AA H1AB 109.5
H1AA C1AA H1AC 109.5
H1AB C1AA H1AC 109.5
C19 C0AA H0AA 109.5
C19 C0AA H0AB 109.5
C19 C0AA H0AC 109.5
H0AA C0AA H0AB 109.5
H0AA C0AA H0AC 109.5
H0AB C0AA H0AC 109.5
C19 C2AA H2AA 109.5
C19 C2AA H2AB 109.5
C19 C2AA H2AC 109.5
H2AA C2AA H2AB 109.5
H2AA C2AA H2AC 109.5
H2AB C2AA H2AC 109.5

loop_
_geom_bond_atom_site_label_1
_geom_bond_atom_site_label_2
_geom_bond_distance
C1 H1A 0.9600
C1 H1B 0.9600
C1 H1C 0.9600
C1 C4 1.490(11)
C2 H2A 0.9600
C2 H2B 0.9600
C2 H2C 0.9600
C2 C4 1.462(10)
C3 H3A 0.9600
C3 H3B 0.9600
C3 H3C 0.9600
C3 C4 1.533(13)
C4 C5 1.542(7)
C5 C6 1.389(7)
C5 O1 1.248(6)
C6 H6 0.9300
C6 C7 1.391(7)
C7 C8 1.537(7)
C7 O2 1.245(6)
C8 C9 1.497(9)
C8 C10 1.494(12)
C8 C11 1.489(11)
C9 H9A 0.9600
C9 H9B 0.9600
C9 H9C 0.9600
C10 H10A 0.9600
C10 H10B 0.9600
C10 H10C 0.9600
C11 H11A 0.9600
C11 H11B 0.9600
C11 H11C 0.9600
C12 H12A 0.9600
C12 H12B 0.9600
C12 H12C 0.9600
C12 C15 1.437(12)
C13 H13A 0.9600
C13 H13B 0.9600
C13 H13C 0.9600
C13 C15 1.480(13)
C14 H14A 0.9600
C14 H14B 0.9600
C14 H14C 0.9600
C14 C15 1.467(13)
C15 C16 1.521(7)
C16 C17 1.402(8)
C16 O3 1.248(6)
C17 H17 0.9300
C17 C18 1.382(8)
C18 C19 1.535(8)
C18 O4 1.243(6)
C19 C20 1.507(13)
C19 C21 1.562(13)
C19 C22 1.524(12)
C19 C1AA 1.538(13)
C19 C0AA 1.532(13)
C19 C2AA 1.507(14)
C20 H20A 0.9600
C20 H20B 0.9600
C20 H20C 0.9600
C21 H21A 0.9600
C21 H21B 0.9600
C21 H21C 0.9600
C22 H22A 0.9600
C22 H22B 0.9600
C22 H22C 0.9600
C23 H23A 0.9600
C23 H23B 0.9600
C23 H23C 0.9600
C23 C26 1.514(8)
C24 H24A 0.9600
C24 H24B 0.9600
C24 H24C 0.9600
C24 C26 1.522(8)
C25 H25A 0.9600
C25 H25B 0.9600
C25 H25C 0.9600
C25 C26 1.528(8)
C26 C27 1.543(6)
C27 C28 1.387(6)
C27 O6 1.255(5)
C28 H28 0.9300
C28 C29 1.396(6)
C29 C30 1.534(6)
C29 O5 1.260(5)
C30 C31 1.522(8)
C30 C32 1.526(9)
C30 C33 1.521(7)
C31 H31A 0.9600
C31 H31B 0.9600
C31 H31C 0.9600
C32 H32A 0.9600
C32 H32B 0.9600
C32 H32C 0.9600
C33 H33A 0.9600
C33 H33B 0.9600
C33 H33C 0.9600
C34 H34A 0.9600
C34 H34B 0.9600
C34 H34C 0.9600
C34 O7 1.376(8)
C35 C37 1.484(9)
C35 C39 1.383(8)
C35 N1 1.337(7)
C36 C38 1.502(10)
C36 C41 1.397(9)
C36 N1 1.344(8)
C37 H37A 0.9600
C37 H37B 0.9600
C37 H37C 0.9600
C38 H38A 0.9600
C38 H38B 0.9600
C38 H38C 0.9600
C39 H39 0.9300
C39 C40 1.380(10)
C40 H40 0.9300
C40 C41 1.360(11)
C41 H41 0.9300
Dy1 O1 2.289(3)
Dy1 O2 2.264(3)
Dy1 O3 2.249(4)
Dy1 O4 2.280(3)
Dy1 O5 2.275(3)
Dy1 O6 2.280(3)
Dy1 O7 2.394(4)
O7 H7 0.80(8)
C1AA H1AA 0.9600
C1AA H1AB 0.9600
C1AA H1AC 0.9600
C0AA H0AA 0.9600
C0AA H0AB 0.9600
C0AA H0AC 0.9600
C2AA H2AA 0.9600
C2AA H2AB 0.9600
C2AA H2AC 0.9600
